data_7055035
loop_
_publ_author_name
'Keypour, Hassan'
'Shayesteh, Maryam'
'Salehzadeh, Sadegh'
'Dhers, S\'ebastien'
'Maleki, Farahnaz'
'\"Unver, H\"useyin'
'Dilek, Nefise'

_publ_section_title
;
 Probing the effect of arm length and inter- and intramolecular
 interactions in the formation of Cu(ii) complexes of Schiff base ligands
 derived from some unsymmetrical tripodal amines
;
_journal_issue 9
_journal_name_full 'New J. Chem.'
_journal_page_first 7429
_journal_paper_doi 10.1039/C5NJ01318F
_journal_volume 39
_journal_year 2015
_chemical_formula_sum 'C22 H24 Cl Cu N3 O6'
_chemical_formula_weight 525.43
_chemical_name_systematic
; 
 ? 
;
_space_group_IT_number 14
_symmetry_cell_setting monoclinic
_symmetry_space_group_name_Hall '-P 2ybc'
_symmetry_space_group_name_H-M 'P 1 21/c 1'
_atom_sites_solution_hydrogens geom
_atom_sites_solution_primary direct
_atom_sites_solution_secondary difmap
_audit_creation_method SHELXL-97
_audit_update_record
;
2013-10-27 deposited with the CCDC.
2015-07-20 downloaded from the CCDC.
;
_cell_angle_alpha 90.00
_cell_angle_beta 103.203(2)
_cell_angle_gamma 90.00
_cell_formula_units_Z 4
_cell_length_a 13.1270(2)
_cell_length_b 13.7157(2)
_cell_length_c 12.1763(2)
_cell_measurement_reflns_used 10110
_cell_measurement_temperature 100(2)
_cell_measurement_theta_max 76.4880
_cell_measurement_theta_min 4.7060
_cell_volume 2134.35(6)
_computing_structure_refinement 'SHELXL-97 (Sheldrick, 1997)'
_computing_structure_solution 'SHELXS-97 (Sheldrick, 1990)'
_diffrn_ambient_temperature 100(2)
_diffrn_measured_fraction_theta_full 0.990
_diffrn_measured_fraction_theta_max 0.990
_diffrn_measurement_device_type 'SuperNova, Dual, Cu at zero, Atlas'
_diffrn_measurement_method '\w scans'
_diffrn_radiation_monochromator graphite
_diffrn_radiation_source 'fine-focus sealed tube'
_diffrn_radiation_type CuK\a
_diffrn_radiation_wavelength 1.54184
_diffrn_reflns_av_R_equivalents 0.0337
_diffrn_reflns_av_sigmaI/netI 0.0259
_diffrn_reflns_limit_h_max 14
_diffrn_reflns_limit_h_min -16
_diffrn_reflns_limit_k_max 17
_diffrn_reflns_limit_k_min -16
_diffrn_reflns_limit_l_max 15
_diffrn_reflns_limit_l_min -15
_diffrn_reflns_number 18478
_diffrn_reflns_theta_full 76.57
_diffrn_reflns_theta_max 76.57
_diffrn_reflns_theta_min 3.46
_exptl_absorpt_coefficient_mu 3.007
_exptl_absorpt_correction_T_max 0.9591
_exptl_absorpt_correction_T_min 0.5846
_exptl_absorpt_correction_type multi-scan
_exptl_absorpt_process_details 'SCALE3 ABSPACK (CrysAlisPro)'
_exptl_crystal_colour Green
_exptl_crystal_density_diffrn 1.635
_exptl_crystal_density_method 'not measured'
_exptl_crystal_description Block
_exptl_crystal_F_000 1084
_exptl_crystal_size_max 0.20
_exptl_crystal_size_mid 0.10
_exptl_crystal_size_min 0.01
_refine_diff_density_max 0.398
_refine_diff_density_min -0.289
_refine_diff_density_rms 0.067
_refine_ls_extinction_method none
_refine_ls_goodness_of_fit_ref 1.049
_refine_ls_hydrogen_treatment constr
_refine_ls_matrix_type full
_refine_ls_number_parameters 298
_refine_ls_number_reflns 4445
_refine_ls_number_restraints 0
_refine_ls_restrained_S_all 1.049
_refine_ls_R_factor_all 0.0351
_refine_ls_R_factor_gt 0.0308
_refine_ls_shift/su_max 0.001
_refine_ls_shift/su_mean 0.000
_refine_ls_structure_factor_coef Fsqd
_refine_ls_weighting_details 'calc w=1/[\s^2^(Fo^2^)+(0.0431P)^2^+1.5064P] where P=(Fo^2^+2Fc^2^)/3'
_refine_ls_weighting_scheme calc
_refine_ls_wR_factor_gt 0.0809
_refine_ls_wR_factor_ref 0.0844
_reflns_number_gt 4008
_reflns_number_total 4445
_reflns_threshold_expression >2sigma(I)
_cod_data_source_file c5nj01318f2.cif
_cod_data_source_block ms84
_cod_depositor_comments
;
The following automatic conversions were performed:

'_symmetry_cell_setting' value 'Monoclinic' changed to 'monoclinic'
according to
/usr/data/users/saulius/crontab/automatic-downloads/rss-feeds/RSC/lib/dictionaries/cif_core.dic
dictionary named 'cif_core.dic' version 2.4.2 from 2011-04-26.

Automatic conversion script
Id: cif_fix_values 3271 2015-04-21 07:52:19Z andrius 

 Adding full bibliography for 7055035--7055039.cif.
;
_cod_original_cell_volume 2134.34(6)
_cod_original_sg_symbol_H-M P2(1)/c
_cod_database_code 7055035

loop_
_symmetry_equiv_pos_as_xyz
'x, y, z'
'-x, y+1/2, -z+1/2'
'-x, -y, -z'
'x, -y-1/2, z-1/2'

loop_
_atom_site_label
_atom_site_type_symbol
_atom_site_fract_x
_atom_site_fract_y
_atom_site_fract_z
_atom_site_U_iso_or_equiv
_atom_site_adp_type
_atom_site_occupancy
_atom_site_symmetry_multiplicity
_atom_site_calc_flag
_atom_site_refinement_flags
Cu1 Cu 0.08132(2) 0.440257(17) 0.65142(2) 0.01235(9) Uani 1 1 d .
N1 N 0.22494(12) 0.44434(10) 0.61921(13) 0.0141(3) Uani 1 1 d .
C1 C 0.25662(14) 0.39149(13) 0.53948(15) 0.0166(3) Uani 1 1 d .
H1 H 0.2070 0.3523 0.4896 0.020 Uiso 1 1 calc R
C2 C 0.35888(15) 0.39273(14) 0.52823(16) 0.0202(4) Uani 1 1 d .
H2 H 0.3790 0.3561 0.4704 0.024 Uiso 1 1 calc R
C3 C 0.43180(16) 0.44834(15) 0.60279(18) 0.0229(4) Uani 1 1 d .
H3 H 0.5028 0.4497 0.5972 0.028 Uiso 1 1 calc R
C4 C 0.39987(16) 0.50196(15) 0.68555(17) 0.0230(4) Uani 1 1 d .
H4 H 0.4485 0.5406 0.7373 0.028 Uiso 1 1 calc R
C5 C 0.29578(14) 0.49812(13) 0.69126(15) 0.0167(3) Uani 1 1 d .
C6 C 0.25342(15) 0.55693(13) 0.77475(17) 0.0189(4) Uani 1 1 d .
H6A H 0.3075 0.5619 0.8460 0.023 Uiso 1 1 calc R
H6B H 0.2374 0.6237 0.7449 0.023 Uiso 1 1 calc R
N2 N 0.15709(12) 0.51286(10) 0.79845(12) 0.0143(3) Uani 1 1 d .
C7 C 0.18530(16) 0.43783(13) 0.89000(15) 0.0193(4) Uani 1 1 d .
H7A H 0.1227 0.4240 0.9199 0.023 Uiso 1 1 calc R
H7B H 0.2395 0.4654 0.9524 0.023 Uiso 1 1 calc R
C8 C 0.22538(15) 0.34307(13) 0.85304(16) 0.0196(4) Uani 1 1 d .
H8A H 0.2884 0.3548 0.8232 0.023 Uiso 1 1 calc R
H8B H 0.2441 0.2975 0.9176 0.023 Uiso 1 1 calc R
O1 O 0.14293(10) 0.30263(9) 0.76660(11) 0.0184(3) Uani 1 1 d .
H1X H 0.1754 0.2643 0.7310 0.022 Uiso 1 1 d .
C9 C 0.09857(15) 0.59195(13) 0.84203(15) 0.0171(4) Uani 1 1 d .
H9A H 0.0994 0.6511 0.7957 0.021 Uiso 1 1 calc R
H9B H 0.1358 0.6077 0.9203 0.021 Uiso 1 1 calc R
C10 C -0.01390(15) 0.56734(13) 0.84157(15) 0.0184(4) Uani 1 1 d .
H10A H -0.0427 0.6183 0.8835 0.022 Uiso 1 1 calc R
H10B H -0.0160 0.5046 0.8811 0.022 Uiso 1 1 calc R
C11 C -0.08211(15) 0.55977(13) 0.72260(16) 0.0168(4) Uani 1 1 d .
H11A H -0.1566 0.5600 0.7265 0.020 Uiso 1 1 calc R
H11B H -0.0699 0.6176 0.6787 0.020 Uiso 1 1 calc R
N3 N -0.06062(12) 0.47087(11) 0.66364(12) 0.0139(3) Uani 1 1 d .
C12 C -0.14220(14) 0.42160(12) 0.61381(14) 0.0133(3) Uani 1 1 d .
H12 H -0.2073 0.4426 0.6271 0.016 Uiso 1 1 calc R
C13 C -0.14584(14) 0.33900(12) 0.54083(14) 0.0131(3) Uani 1 1 d .
C14 C -0.05987(14) 0.31615(12) 0.49406(14) 0.0137(3) Uani 1 1 d .
O2 O 0.03104(10) 0.35896(9) 0.52166(11) 0.0168(3) Uani 1 1 d .
C15 C -0.07389(15) 0.24202(13) 0.40791(15) 0.0161(3) Uani 1 1 d .
H15 H -0.0174 0.2265 0.3742 0.019 Uiso 1 1 calc R
C16 C -0.16601(15) 0.19401(13) 0.37411(15) 0.0170(4) Uani 1 1 d .
H16 H -0.1729 0.1468 0.3158 0.020 Uiso 1 1 calc R
C17 C -0.25324(14) 0.21205(13) 0.42344(15) 0.0160(3) Uani 1 1 d .
C18 C -0.34582(15) 0.15527(13) 0.39358(16) 0.0204(4) Uani 1 1 d .
H18 H -0.3526 0.1078 0.3355 0.024 Uiso 1 1 calc R
C19 C -0.42564(15) 0.16824(14) 0.44785(18) 0.0232(4) Uani 1 1 d .
H19 H -0.4874 0.1300 0.4275 0.028 Uiso 1 1 calc R
C20 C -0.41541(15) 0.23844(14) 0.53372(17) 0.0212(4) Uani 1 1 d .
H20 H -0.4702 0.2466 0.5722 0.025 Uiso 1 1 calc R
C21 C -0.32716(15) 0.29544(13) 0.56284(16) 0.0182(4) Uani 1 1 d .
H21 H -0.3225 0.3430 0.6205 0.022 Uiso 1 1 calc R
C22 C -0.24292(14) 0.28458(12) 0.50853(15) 0.0147(3) Uani 1 1 d .
Cl1 Cl 0.34362(3) 0.13677(3) 0.68984(3) 0.01713(11) Uani 1 1 d .
O10 O 0.33744(12) 0.05263(10) 0.75917(13) 0.0259(3) Uani 1 1 d .
O11 O 0.23793(10) 0.17135(10) 0.64037(11) 0.0205(3) Uani 1 1 d .
O12 O 0.40162(13) 0.21239(12) 0.75825(14) 0.0355(4) Uani 1 1 d .
O13 O 0.39339(11) 0.10982(12) 0.60061(12) 0.0265(3) Uani 1 1 d .

loop_
_atom_site_aniso_label
_atom_site_aniso_U_11
_atom_site_aniso_U_22
_atom_site_aniso_U_33
_atom_site_aniso_U_23
_atom_site_aniso_U_13
_atom_site_aniso_U_12
Cu1 0.01113(14) 0.01199(13) 0.01390(14) -0.00178(9) 0.00279(10) -0.00076(9)
N1 0.0131(7) 0.0133(7) 0.0155(7) 0.0023(5) 0.0027(6) 0.0008(5)
C1 0.0162(9) 0.0169(8) 0.0166(8) 0.0023(6) 0.0036(7) 0.0017(7)
C2 0.0184(9) 0.0239(9) 0.0193(8) 0.0029(7) 0.0060(7) 0.0035(7)
C3 0.0141(9) 0.0265(10) 0.0298(10) 0.0041(8) 0.0084(8) -0.0003(7)
C4 0.0164(9) 0.0227(9) 0.0291(10) -0.0026(8) 0.0034(8) -0.0042(7)
C5 0.0164(9) 0.0142(8) 0.0191(8) 0.0015(6) 0.0034(7) -0.0012(7)
C6 0.0148(9) 0.0166(8) 0.0252(9) -0.0047(7) 0.0043(7) -0.0043(7)
N2 0.0149(7) 0.0110(6) 0.0160(7) -0.0009(5) 0.0019(6) 0.0000(5)
C7 0.0254(10) 0.0157(8) 0.0147(8) 0.0005(6) 0.0003(7) 0.0027(7)
C8 0.0226(10) 0.0151(8) 0.0193(8) 0.0017(7) 0.0011(7) 0.0033(7)
O1 0.0222(7) 0.0129(6) 0.0207(6) -0.0012(5) 0.0060(5) 0.0002(5)
C9 0.0185(9) 0.0132(8) 0.0188(8) -0.0039(6) 0.0025(7) 0.0011(7)
C10 0.0208(9) 0.0175(8) 0.0176(8) -0.0038(6) 0.0059(7) 0.0011(7)
C11 0.0151(9) 0.0148(8) 0.0207(9) -0.0052(6) 0.0043(7) 0.0015(6)
N3 0.0145(7) 0.0129(7) 0.0144(7) -0.0020(5) 0.0037(6) 0.0002(6)
C12 0.0120(8) 0.0131(7) 0.0152(8) 0.0023(6) 0.0040(6) 0.0012(6)
C13 0.0141(8) 0.0108(7) 0.0136(7) 0.0015(6) 0.0016(6) 0.0014(6)
C14 0.0151(8) 0.0116(7) 0.0131(8) 0.0006(6) 0.0010(6) 0.0010(6)
O2 0.0134(6) 0.0195(6) 0.0184(6) -0.0049(5) 0.0054(5) -0.0026(5)
C15 0.0178(9) 0.0153(8) 0.0154(8) -0.0005(6) 0.0044(7) 0.0027(7)
C16 0.0218(9) 0.0128(8) 0.0147(8) -0.0010(6) 0.0007(7) 0.0006(7)
C17 0.0167(9) 0.0128(8) 0.0163(8) 0.0021(6) -0.0008(7) 0.0001(6)
C18 0.0192(9) 0.0153(8) 0.0236(9) -0.0011(7) -0.0013(7) -0.0017(7)
C19 0.0164(9) 0.0181(9) 0.0320(10) 0.0009(8) -0.0009(8) -0.0038(7)
C20 0.0134(9) 0.0193(9) 0.0305(10) 0.0028(7) 0.0045(7) 0.0011(7)
C21 0.0164(9) 0.0142(8) 0.0238(9) 0.0003(7) 0.0040(7) 0.0014(7)
C22 0.0120(8) 0.0124(7) 0.0181(8) 0.0025(6) 0.0001(6) 0.0015(6)
Cl1 0.0146(2) 0.0180(2) 0.0185(2) -0.00247(15) 0.00315(16) -0.00056(15)
O10 0.0243(8) 0.0256(7) 0.0297(7) 0.0086(6) 0.0100(6) 0.0069(6)
O11 0.0153(7) 0.0227(6) 0.0230(7) 0.0010(5) 0.0033(5) 0.0031(5)
O12 0.0301(8) 0.0300(8) 0.0407(9) -0.0141(7) -0.0041(7) -0.0064(7)
O13 0.0187(7) 0.0385(8) 0.0249(7) -0.0019(6) 0.0105(6) 0.0003(6)

loop_
_atom_type_symbol
_atom_type_description
_atom_type_scat_dispersion_real
_atom_type_scat_dispersion_imag
_atom_type_scat_source
C C 0.0181 0.0091 'International Tables Vol C Tables 4.2.6.8 and 6.1.1.4'
H H 0.0000 0.0000 'International Tables Vol C Tables 4.2.6.8 and 6.1.1.4'
N N 0.0311 0.0180 'International Tables Vol C Tables 4.2.6.8 and 6.1.1.4'
O O 0.0492 0.0322 'International Tables Vol C Tables 4.2.6.8 and 6.1.1.4'
Cl Cl 0.3639 0.7018 'International Tables Vol C Tables 4.2.6.8 and 6.1.1.4'
Cu Cu -1.9646 0.5888 'International Tables Vol C Tables 4.2.6.8 and 6.1.1.4'

loop_
_geom_angle_atom_site_label_1
_geom_angle_atom_site_label_2
_geom_angle_atom_site_label_3
_geom_angle
O2 Cu1 N3 91.89(6)
O2 Cu1 N1 90.98(6)
N3 Cu1 N1 164.51(6)
O2 Cu1 N2 170.51(6)
N3 Cu1 N2 96.21(6)
N1 Cu1 N2 82.53(6)
O2 Cu1 O1 91.77(5)
N3 Cu1 O1 109.15(5)
N1 Cu1 O1 85.96(5)
N2 Cu1 O1 80.92(5)
C5 N1 C1 118.88(16)
C5 N1 Cu1 115.31(12)
C1 N1 Cu1 125.52(13)
N1 C1 C2 122.05(17)
C1 C2 C3 118.89(18)
C2 C3 C4 119.27(18)
C5 C4 C3 118.78(18)
N1 C5 C4 122.12(17)
N1 C5 C6 115.41(16)
C4 C5 C6 122.42(17)
N2 C6 C5 112.08(14)
C6 N2 C9 107.60(13)
C6 N2 C7 110.26(15)
C9 N2 C7 107.08(14)
C6 N2 Cu1 106.65(11)
C9 N2 Cu1 117.84(11)
C7 N2 Cu1 107.34(10)
N2 C7 C8 114.39(15)
O1 C8 C7 107.17(15)
C8 O1 Cu1 102.89(10)
N2 C9 C10 114.63(14)
C9 C10 C11 112.33(15)
N3 C11 C10 112.53(15)
C12 N3 C11 115.48(15)
C12 N3 Cu1 123.70(12)
C11 N3 Cu1 120.53(12)
N3 C12 C13 127.60(17)
C14 C13 C12 120.61(16)
C14 C13 C22 120.68(15)
C12 C13 C22 118.50(16)
O2 C14 C13 124.45(15)
O2 C14 C15 117.54(16)
C13 C14 C15 117.99(16)
C14 O2 Cu1 126.53(11)
C16 C15 C14 121.33(17)
C15 C16 C17 122.17(16)
C18 C17 C22 120.32(17)
C18 C17 C16 121.21(17)
C22 C17 C16 118.37(16)
C19 C18 C17 120.59(18)
C18 C19 C20 119.58(18)
C21 C20 C19 120.87(18)
C20 C21 C22 121.34(17)
C21 C22 C17 117.29(16)
C21 C22 C13 123.29(16)
C17 C22 C13 119.30(16)
O12 Cl1 O13 110.61(10)
O12 Cl1 O10 109.37(10)
O13 Cl1 O10 109.41(9)
O12 Cl1 O11 109.44(9)
O13 Cl1 O11 108.95(8)
O10 Cl1 O11 109.03(9)

loop_
_geom_bond_atom_site_label_1
_geom_bond_atom_site_label_2
_geom_bond_distance
Cu1 O2 1.9234(12)
Cu1 N3 1.9486(15)
Cu1 N1 2.0122(16)
Cu1 N2 2.0910(15)
Cu1 O1 2.3802(13)
N1 C5 1.344(2)
N1 C1 1.351(2)
C1 C2 1.380(3)
C2 C3 1.387(3)
C3 C4 1.387(3)
C4 C5 1.385(3)
C5 C6 1.501(3)
C6 N2 1.488(2)
N2 C9 1.495(2)
N2 C7 1.500(2)
C7 C8 1.509(2)
C8 O1 1.438(2)
C9 C10 1.513(3)
C10 C11 1.523(3)
C11 N3 1.474(2)
N3 C12 1.294(2)
C12 C13 1.434(2)
C13 C14 1.411(2)
C13 C22 1.451(2)
C14 O2 1.303(2)
C14 C15 1.442(2)
C15 C16 1.356(3)
C16 C17 1.431(3)
C17 C18 1.419(3)
C17 C22 1.420(2)
C18 C19 1.372(3)
C19 C20 1.405(3)
C20 C21 1.375(3)
C21 C22 1.420(3)
Cl1 O12 1.4352(15)
Cl1 O13 1.4381(14)
Cl1 O10 1.4431(14)
Cl1 O11 1.4597(13)

loop_
_geom_hbond_atom_site_label_D
_geom_hbond_atom_site_label_H
_geom_hbond_atom_site_label_A
_geom_hbond_distance_DH
_geom_hbond_distance_HA
_geom_hbond_distance_DA
_geom_hbond_angle_DHA
O1 H1X O11 0.85 1.98 2.8347(19) 174.8

loop_
_geom_torsion_atom_site_label_1
_geom_torsion_atom_site_label_2
_geom_torsion_atom_site_label_3
_geom_torsion_atom_site_label_4
_geom_torsion
O2 Cu1 N1 C5 178.97(12)
N3 Cu1 N1 C5 78.3(3)
N2 Cu1 N1 C5 -7.97(12)
O1 Cu1 N1 C5 -89.32(12)
O2 Cu1 N1 C1 -7.37(14)
N3 Cu1 N1 C1 -108.0(2)
N2 Cu1 N1 C1 165.69(15)
O1 Cu1 N1 C1 84.34(14)
C5 N1 C1 C2 -1.5(3)
Cu1 N1 C1 C2 -174.91(13)
N1 C1 C2 C3 1.5(3)
C1 C2 C3 C4 -0.8(3)
C2 C3 C4 C5 0.1(3)
C1 N1 C5 C4 0.8(3)
Cu1 N1 C5 C4 174.88(14)
C1 N1 C5 C6 178.19(15)
Cu1 N1 C5 C6 -7.70(19)
C3 C4 C5 N1 -0.1(3)
C3 C4 C5 C6 -177.36(18)
N1 C5 C6 N2 26.4(2)
C4 C5 C6 N2 -156.17(17)
C5 C6 N2 C9 -157.65(15)
C5 C6 N2 C7 85.89(18)
C5 C6 N2 Cu1 -30.33(17)
O2 Cu1 N2 C6 68.1(4)
N3 Cu1 N2 C6 -143.54(11)
N1 Cu1 N2 C6 20.91(11)
O1 Cu1 N2 C6 107.99(11)
O2 Cu1 N2 C9 -170.9(3)
N3 Cu1 N2 C9 -22.55(13)
N1 Cu1 N2 C9 141.90(13)
O1 Cu1 N2 C9 -131.02(13)
O2 Cu1 N2 C7 -50.1(4)
N3 Cu1 N2 C7 98.30(12)
N1 Cu1 N2 C7 -97.25(12)
O1 Cu1 N2 C7 -10.17(11)
C6 N2 C7 C8 -75.04(19)
C9 N2 C7 C8 168.18(16)
Cu1 N2 C7 C8 40.75(19)
N2 C7 C8 O1 -61.3(2)
C7 C8 O1 Cu1 44.18(15)
O2 Cu1 O1 C8 154.31(11)
N3 Cu1 O1 C8 -113.08(11)
N1 Cu1 O1 C8 63.46(11)
N2 Cu1 O1 C8 -19.62(11)
C6 N2 C9 C10 164.63(15)
C7 N2 C9 C10 -76.85(18)
Cu1 N2 C9 C10 44.13(19)
N2 C9 C10 C11 -68.56(19)
C9 C10 C11 N3 72.68(19)
C10 C11 N3 C12 132.24(17)
C10 C11 N3 Cu1 -53.60(19)
O2 Cu1 N3 C12 16.26(15)
N1 Cu1 N3 C12 116.8(2)
N2 Cu1 N3 C12 -158.78(14)
O1 Cu1 N3 C12 -76.27(15)
O2 Cu1 N3 C11 -157.39(13)
N1 Cu1 N3 C11 -56.9(3)
N2 Cu1 N3 C11 27.57(13)
O1 Cu1 N3 C11 110.08(13)
C11 N3 C12 C13 172.78(16)
Cu1 N3 C12 C13 -1.2(3)
N3 C12 C13 C14 -15.2(3)
N3 C12 C13 C22 169.99(16)
C12 C13 C14 O2 8.0(3)
C22 C13 C14 O2 -177.32(15)
C12 C13 C14 C15 -170.47(15)
C22 C13 C14 C15 4.2(2)
C13 C14 O2 Cu1 14.6(2)
C15 C14 O2 Cu1 -166.88(12)
N3 Cu1 O2 C14 -23.22(14)
N1 Cu1 O2 C14 172.00(14)
N2 Cu1 O2 C14 125.4(3)
O1 Cu1 O2 C14 86.01(14)
O2 C14 C15 C16 -179.92(16)
C13 C14 C15 C16 -1.3(3)
C14 C15 C16 C17 -1.6(3)
C15 C16 C17 C18 -174.60(17)
C15 C16 C17 C22 1.6(3)
C22 C17 C18 C19 -1.3(3)
C16 C17 C18 C19 174.88(17)
C17 C18 C19 C20 0.0(3)
C18 C19 C20 C21 1.1(3)
C19 C20 C21 C22 -0.9(3)
C20 C21 C22 C17 -0.4(3)
C20 C21 C22 C13 -176.27(17)
C18 C17 C22 C21 1.5(2)
C16 C17 C22 C21 -174.82(16)
C18 C17 C22 C13 177.51(16)
C16 C17 C22 C13 1.2(2)
C14 C13 C22 C21 171.61(16)
C12 C13 C22 C21 -13.6(3)
C14 C13 C22 C17 -4.2(2)
C12 C13 C22 C17 170.59(15)
